data_2223214
loop_
_publ_author_name
'Fun, Hoong-Kun'
'Quah, Ching Kheng'
'Reddy, B. Palakshi'
'Sarveswari, S.'
'Vijayakumar, V.'

_publ_section_title
;
 Dimethyl
 4-(4-ethoxyphenyl)-2,6-dimethyl-1,4-dihydropyridine-3,5-dicarboxylate
;
_journal_coeditor_code TK2529
_journal_issue 9
_journal_name_full 'Acta Crystallographica Section E'
_journal_page_first o2255
_journal_page_last o2256
_journal_paper_doi 10.1107/S1600536809033364
_journal_volume 65
_journal_year 2009
_chemical_formula_iupac 'C19 H23 N O5'
_chemical_formula_moiety 'C19 H23 N O5'
_chemical_formula_sum 'C19 H23 N O5'
_chemical_formula_weight 345.38
_chemical_name_systematic
;Dimethyl
 4-(4-ethoxyphenyl)-2,6-dimethyl-1,4-dihydropyridine-3,5-dicarboxylate
;
_space_group_IT_number 2
_symmetry_cell_setting triclinic
_symmetry_space_group_name_Hall '-P 1'
_symmetry_space_group_name_H-M 'P -1'
_atom_sites_solution_hydrogens geom
_atom_sites_solution_primary direct
_atom_sites_solution_secondary difmap
_audit_creation_method SHELXL-97
_cell_angle_alpha 87.4120(10)
_cell_angle_beta 86.2440(10)
_cell_angle_gamma 76.4020(10)
_cell_formula_units_Z 2
_cell_length_a 7.41080(10)
_cell_length_b 9.7459(2)
_cell_length_c 12.3359(2)
_cell_measurement_reflns_used 9914
_cell_measurement_temperature 100
_cell_measurement_theta_max 37.4
_cell_measurement_theta_min 2.7
_cell_volume 863.72(3)
_computing_cell_refinement 'SAINT (Bruker, 2005)'
_computing_data_collection 'APEX2 (Bruker, 2005)'
_computing_data_reduction 'SAINT (Bruker, 2005)'
_computing_molecular_graphics 'SHELXTL (Sheldrick, 2008)'
_computing_publication_material
;
SHELXTL (Sheldrick, 2008) and PLATON (Spek, 2009)
;
_computing_structure_refinement 'SHELXTL (Sheldrick, 2008)'
_computing_structure_solution 'SHELXTL (Sheldrick, 2008)'
_diffrn_ambient_temperature 100
_diffrn_measured_fraction_theta_full 0.997
_diffrn_measured_fraction_theta_max 0.997
_diffrn_measurement_device_type
;
Bruker SMART APEXII CCD area-detector
;
_diffrn_measurement_method '\f and \w'
_diffrn_radiation_monochromator graphite
_diffrn_radiation_source 'fine-focus sealed tube'
_diffrn_radiation_type MoK\a
_diffrn_radiation_wavelength 0.71073
_diffrn_reflns_av_R_equivalents 0.026
_diffrn_reflns_av_sigmaI/netI 0.018
_diffrn_reflns_limit_h_max 9
_diffrn_reflns_limit_h_min -10
_diffrn_reflns_limit_k_max 13
_diffrn_reflns_limit_k_min -13
_diffrn_reflns_limit_l_max 16
_diffrn_reflns_limit_l_min -16
_diffrn_reflns_number 26880
_diffrn_reflns_theta_full 29.0
_diffrn_reflns_theta_max 29.0
_diffrn_reflns_theta_min 2.2
_diffrn_standards_number 0
_exptl_absorpt_coefficient_mu 0.096
_exptl_absorpt_correction_T_max 0.982
_exptl_absorpt_correction_T_min 0.963
_exptl_absorpt_correction_type multi-scan
_exptl_absorpt_process_details '(<i>SADABS</i>; Bruker, 2005)'
_exptl_crystal_colour colourless
_exptl_crystal_density_diffrn 1.328
_exptl_crystal_density_method 'not measured'
_exptl_crystal_description block
_exptl_crystal_F_000 368
_exptl_crystal_size_max 0.391
_exptl_crystal_size_mid 0.326
_exptl_crystal_size_min 0.191
_refine_diff_density_max 0.38
_refine_diff_density_min -0.23
_refine_ls_extinction_method none
_refine_ls_goodness_of_fit_ref 1.05
_refine_ls_hydrogen_treatment mixed
_refine_ls_matrix_type full
_refine_ls_number_parameters 235
_refine_ls_number_reflns 4579
_refine_ls_number_restraints 0
_refine_ls_restrained_S_all 1.05
_refine_ls_R_factor_all 0.043
_refine_ls_R_factor_gt 0.036
_refine_ls_shift/su_max 0.001
_refine_ls_shift/su_max_lt 0.001
_refine_ls_shift/su_mean 0.000
_refine_ls_structure_factor_coef Fsqd
_refine_ls_weighting_details 'calc w=1/[\s^2^(Fo^2^)+(0.0475P)^2^+0.2882P] where P=(Fo^2^+2Fc^2^)/3'
_refine_ls_weighting_scheme calc
_refine_ls_wR_factor_gt 0.093
_refine_ls_wR_factor_ref 0.099
_reflns_number_gt 3972
_reflns_number_total 4579
_reflns_threshold_expression I>2\s(I)
_cod_data_source_file tk2529.cif
_cod_data_source_block I
_cod_depositor_comments
;
The following automatic conversions were performed:
'_symmetry_cell_setting' value 'Triclinic' changed to 'triclinic'
according to '/home/saulius/struct/CIF-dictionaries/cif_core.dic'
dictionary named 'cif_core.dic' version 2.4.1 from 2010-06-29.

Automatic conversion script
Id: cif_fix_enum 1527 2010-12-29 10:47:43Z saulius 

The following automatic conversions were performed:

'_symmetry_cell_setting' value 'Triclinic' changed to 'triclinic'
according to /home/saulius/struct/CIF-dictionaries/cif_core.dic
dictionary named 'cif_core.dic' version 2.4.1 from 2010-06-29.

Automatic conversion script
Id: cif_fix_values 1715 2011-07-08 13:25:40Z adriana 
;
_cod_database_code 2223214
_cod_database_fobs_code 2223214

loop_
_symmetry_equiv_pos_as_xyz
'x, y, z'
'-x, -y, -z'

loop_
_atom_site_type_symbol
_atom_site_label
_atom_site_fract_x
_atom_site_fract_y
_atom_site_fract_z
_atom_site_U_iso_or_equiv
_atom_site_adp_type
_atom_site_calc_flag
_atom_site_refinement_flags
_atom_site_occupancy
_atom_site_disorder_assembly
_atom_site_disorder_group
O O1 0.19861(10) 0.60173(8) 0.03818(6) 0.01954(16) Uani d . 1 . .
O O2 0.44712(10) -0.06125(8) 0.22047(7) 0.02351(17) Uani d . 1 . .
O O3 0.75904(10) -0.12488(7) 0.20146(6) 0.01800(15) Uani d . 1 . .
O O4 0.12920(9) 0.26642(8) 0.49547(6) 0.01857(16) Uani d . 1 . .
O O5 0.28689(10) 0.36872(8) 0.60451(6) 0.01980(16) Uani d . 1 . .
N N1 0.78173(11) 0.17632(9) 0.43091(7) 0.01522(17) Uani d . 1 . .
C C1 0.47641(14) 0.38112(11) 0.24725(8) 0.0186(2) Uani d . 1 . .
H H1A 0.5811 0.3780 0.2858 0.022 Uiso calc R 1 . .
C C2 0.42251(14) 0.49057(11) 0.17125(9) 0.0205(2) Uani d . 1 . .
H H2A 0.4905 0.5593 0.1594 0.025 Uiso calc R 1 . .
C C3 0.26590(13) 0.49643(10) 0.11306(8) 0.01547(19) Uani d . 1 . .
C C4 0.16801(13) 0.39106(10) 0.12993(8) 0.01699(19) Uani d . 1 . .
H H4A 0.0646 0.3934 0.0904 0.020 Uiso calc R 1 . .
C C5 0.22500(13) 0.28219(10) 0.20605(8) 0.01653(19) Uani d . 1 . .
H H5A 0.1593 0.2118 0.2163 0.020 Uiso calc R 1 . .
C C6 0.37885(12) 0.27631(10) 0.26738(7) 0.01368(18) Uani d . 1 . .
C C7 0.43800(12) 0.16185(10) 0.35541(7) 0.01319(17) Uani d . 1 . .
H H7A 0.3410 0.1087 0.3666 0.016 Uiso calc R 1 . .
C C8 0.61931(12) 0.05947(10) 0.32117(7) 0.01377(18) Uani d . 1 . .
C C9 0.78381(13) 0.07461(10) 0.35543(8) 0.01377(18) Uani d . 1 . .
C C10 0.62373(13) 0.24334(10) 0.49089(8) 0.01427(18) Uani d . 1 . .
C C11 0.45520(12) 0.22955(10) 0.46159(7) 0.01390(18) Uani d . 1 . .
C C12 0.28242(15) 0.72105(11) 0.03018(9) 0.0222(2) Uani d . 1 . .
H H12A 0.4125 0.6916 0.0059 0.027 Uiso calc R 1 . .
H H12B 0.2744 0.7636 0.1004 0.027 Uiso calc R 1 . .
C C13 0.17764(17) 0.82565(13) -0.05091(10) 0.0293(3) Uani d . 1 . .
H H13A 0.2306 0.9067 -0.0585 0.044 Uiso calc R 1 . .
H H13B 0.0494 0.8544 -0.0258 0.044 Uiso calc R 1 . .
H H13C 0.1863 0.7823 -0.1200 0.044 Uiso calc R 1 . .
C C14 0.59716(13) -0.04608(10) 0.24493(8) 0.01548(18) Uani d . 1 . .
C C15 0.73788(15) -0.22168(12) 0.12099(9) 0.0234(2) Uani d . 1 . .
H H15A 0.8579 -0.2777 0.0980 0.035 Uiso calc R 1 . .
H H15B 0.6800 -0.1695 0.0596 0.035 Uiso calc R 1 . .
H H15C 0.6617 -0.2824 0.1517 0.035 Uiso calc R 1 . .
C C16 0.27731(13) 0.28733(10) 0.52057(8) 0.01461(18) Uani d . 1 . .
C C17 0.11161(14) 0.43650(12) 0.65823(9) 0.0214(2) Uani d . 1 . .
H H17A 0.1336 0.4930 0.7155 0.032 Uiso calc R 1 . .
H H17B 0.0500 0.3659 0.6882 0.032 Uiso calc R 1 . .
H H17C 0.0348 0.4957 0.6067 0.032 Uiso calc R 1 . .
C C18 0.97650(13) -0.00902(10) 0.32325(8) 0.01687(19) Uani d . 1 . .
H H18A 1.0010 0.0034 0.2465 0.025 Uiso calc R 1 . .
H H18B 0.9854 -0.1073 0.3408 0.025 Uiso calc R 1 . .
H H18C 1.0659 0.0235 0.3619 0.025 Uiso calc R 1 . .
C C19 0.66430(13) 0.32411(11) 0.58374(8) 0.01801(19) Uani d . 1 . .
H H19A 0.5904 0.4192 0.5801 0.027 Uiso calc R 1 . .
H H19B 0.7937 0.3254 0.5792 0.027 Uiso calc R 1 . .
H H19C 0.6347 0.2793 0.6513 0.027 Uiso calc R 1 . .
H H1N1 0.886(2) 0.1880(15) 0.4495(12) 0.027(3) Uiso d . 1 . .

loop_
_atom_site_aniso_label
_atom_site_aniso_U_11
_atom_site_aniso_U_22
_atom_site_aniso_U_33
_atom_site_aniso_U_12
_atom_site_aniso_U_13
_atom_site_aniso_U_23
O1 0.0198(4) 0.0181(3) 0.0215(4) -0.0055(3) -0.0063(3) 0.0054(3)
O2 0.0157(3) 0.0248(4) 0.0319(4) -0.0066(3) -0.0035(3) -0.0084(3)
O3 0.0157(3) 0.0167(3) 0.0220(4) -0.0044(3) 0.0005(3) -0.0051(3)
O4 0.0112(3) 0.0236(4) 0.0213(4) -0.0047(3) -0.0010(3) -0.0018(3)
O5 0.0128(3) 0.0258(4) 0.0209(4) -0.0040(3) 0.0011(3) -0.0073(3)
N1 0.0099(4) 0.0184(4) 0.0181(4) -0.0042(3) -0.0022(3) -0.0015(3)
C1 0.0154(4) 0.0212(5) 0.0214(5) -0.0075(4) -0.0074(4) 0.0029(4)
C2 0.0202(5) 0.0200(5) 0.0244(5) -0.0104(4) -0.0067(4) 0.0040(4)
C3 0.0153(4) 0.0158(4) 0.0144(4) -0.0017(3) -0.0015(3) -0.0002(3)
C4 0.0142(4) 0.0197(5) 0.0178(4) -0.0043(3) -0.0046(3) -0.0001(4)
C5 0.0149(4) 0.0169(4) 0.0194(5) -0.0066(3) -0.0033(3) 0.0003(4)
C6 0.0120(4) 0.0144(4) 0.0143(4) -0.0021(3) -0.0012(3) -0.0013(3)
C7 0.0100(4) 0.0144(4) 0.0158(4) -0.0038(3) -0.0021(3) 0.0000(3)
C8 0.0120(4) 0.0135(4) 0.0159(4) -0.0034(3) -0.0009(3) 0.0008(3)
C9 0.0128(4) 0.0130(4) 0.0154(4) -0.0033(3) -0.0008(3) 0.0019(3)
C10 0.0132(4) 0.0149(4) 0.0147(4) -0.0033(3) -0.0016(3) 0.0013(3)
C11 0.0115(4) 0.0152(4) 0.0151(4) -0.0034(3) -0.0009(3) 0.0004(3)
C12 0.0249(5) 0.0192(5) 0.0238(5) -0.0078(4) -0.0035(4) 0.0042(4)
C13 0.0284(6) 0.0243(5) 0.0333(6) -0.0047(4) -0.0020(5) 0.0120(5)
C14 0.0149(4) 0.0138(4) 0.0178(4) -0.0040(3) -0.0009(3) 0.0012(3)
C15 0.0231(5) 0.0214(5) 0.0270(5) -0.0065(4) 0.0003(4) -0.0093(4)
C16 0.0130(4) 0.0157(4) 0.0147(4) -0.0028(3) -0.0011(3) 0.0023(3)
C17 0.0153(5) 0.0247(5) 0.0229(5) -0.0019(4) 0.0026(4) -0.0055(4)
C18 0.0112(4) 0.0172(4) 0.0221(5) -0.0029(3) -0.0012(3) -0.0005(4)
C19 0.0135(4) 0.0222(5) 0.0192(5) -0.0050(3) -0.0033(3) -0.0033(4)

loop_
_atom_type_symbol
_atom_type_description
_atom_type_scat_dispersion_real
_atom_type_scat_dispersion_imag
_atom_type_scat_source
C C 0.0033 0.0016 'International Tables Vol C Tables 4.2.6.8 and 6.1.1.4'
H H 0.0000 0.0000 'International Tables Vol C Tables 4.2.6.8 and 6.1.1.4'
N N 0.0061 0.0033 'International Tables Vol C Tables 4.2.6.8 and 6.1.1.4'
O O 0.0106 0.0060 'International Tables Vol C Tables 4.2.6.8 and 6.1.1.4'

loop_
_geom_angle_atom_site_label_1
_geom_angle_atom_site_label_2
_geom_angle_atom_site_label_3
_geom_angle_site_symmetry_1
_geom_angle_site_symmetry_3
_geom_angle
_geom_angle_publ_flag
C3 O1 C12 . . 117.11(8) ?
C14 O3 C15 . . 114.71(8) ?
C16 O5 C17 . . 116.10(8) ?
C10 N1 C9 . . 123.78(8) ?
C10 N1 H1N1 . . 117.3(10) ?
C9 N1 H1N1 . . 118.0(10) ?
C6 C1 C2 . . 122.08(9) ?
C6 C1 H1A . . 119.0 ?
C2 C1 H1A . . 119.0 ?
C1 C2 C3 . . 119.51(9) ?
C1 C2 H2A . . 120.2 ?
C3 C2 H2A . . 120.2 ?
O1 C3 C4 . . 116.37(8) ?
O1 C3 C2 . . 124.04(9) ?
C4 C3 C2 . . 119.58(9) ?
C3 C4 C5 . . 119.90(9) ?
C3 C4 H4A . . 120.1 ?
C5 C4 H4A . . 120.1 ?
C4 C5 C6 . . 121.45(9) ?
C4 C5 H5A . . 119.3 ?
C6 C5 H5A . . 119.3 ?
C1 C6 C5 . . 117.45(9) ?
C1 C6 C7 . . 120.24(8) ?
C5 C6 C7 . . 122.30(8) ?
C11 C7 C8 . . 110.84(7) ?
C11 C7 C6 . . 109.88(7) ?
C8 C7 C6 . . 111.28(7) ?
C11 C7 H7A . . 108.2 ?
C8 C7 H7A . . 108.2 ?
C6 C7 H7A . . 108.2 ?
C9 C8 C14 . . 125.40(9) ?
C9 C8 C7 . . 120.71(8) ?
C14 C8 C7 . . 113.77(8) ?
C8 C9 N1 . . 118.66(8) ?
C8 C9 C18 . . 127.97(9) ?
N1 C9 C18 . . 113.36(8) ?
C11 C10 N1 . . 118.71(8) ?
C11 C10 C19 . . 127.90(9) ?
N1 C10 C19 . . 113.39(8) ?
C10 C11 C16 . . 124.96(9) ?
C10 C11 C7 . . 120.47(8) ?
C16 C11 C7 . . 114.33(8) ?
O1 C12 C13 . . 107.30(9) ?
O1 C12 H12A . . 110.3 ?
C13 C12 H12A . . 110.3 ?
O1 C12 H12B . . 110.3 ?
C13 C12 H12B . . 110.3 ?
H12A C12 H12B . . 108.5 ?
C12 C13 H13A . . 109.5 ?
C12 C13 H13B . . 109.5 ?
H13A C13 H13B . . 109.5 ?
C12 C13 H13C . . 109.5 ?
H13A C13 H13C . . 109.5 ?
H13B C13 H13C . . 109.5 ?
O2 C14 O3 . . 121.92(9) ?
O2 C14 C8 . . 123.53(9) ?
O3 C14 C8 . . 114.53(8) ?
O3 C15 H15A . . 109.5 ?
O3 C15 H15B . . 109.5 ?
H15A C15 H15B . . 109.5 ?
O3 C15 H15C . . 109.5 ?
H15A C15 H15C . . 109.5 ?
H15B C15 H15C . . 109.5 ?
O4 C16 O5 . . 121.62(9) ?
O4 C16 C11 . . 123.31(9) ?
O5 C16 C11 . . 115.06(8) ?
O5 C17 H17A . . 109.5 ?
O5 C17 H17B . . 109.5 ?
H17A C17 H17B . . 109.5 ?
O5 C17 H17C . . 109.5 ?
H17A C17 H17C . . 109.5 ?
H17B C17 H17C . . 109.5 ?
C9 C18 H18A . . 109.5 ?
C9 C18 H18B . . 109.5 ?
H18A C18 H18B . . 109.5 ?
C9 C18 H18C . . 109.5 ?
H18A C18 H18C . . 109.5 ?
H18B C18 H18C . . 109.5 ?
C10 C19 H19A . . 109.5 ?
C10 C19 H19B . . 109.5 ?
H19A C19 H19B . . 109.5 ?
C10 C19 H19C . . 109.5 ?
H19A C19 H19C . . 109.5 ?
H19B C19 H19C . . 109.5 ?

loop_
_geom_bond_atom_site_label_1
_geom_bond_atom_site_label_2
_geom_bond_site_symmetry_2
_geom_bond_distance
_geom_bond_publ_flag
O1 C3 . 1.3745(11) ?
O1 C12 . 1.4384(13) ?
O2 C14 . 1.2143(12) ?
O3 C14 . 1.3551(11) ?
O3 C15 . 1.4403(12) ?
O4 C16 . 1.2237(11) ?
O5 C16 . 1.3479(12) ?
O5 C17 . 1.4443(12) ?
N1 C10 . 1.3841(12) ?
N1 C9 . 1.3872(12) ?
N1 H1N1 . 0.852(15) ?
C1 C6 . 1.3888(13) ?
C1 C2 . 1.3909(14) ?
C1 H1A . 0.9300 ?
C2 C3 . 1.3928(13) ?
C2 H2A . 0.9300 ?
C3 C4 . 1.3912(14) ?
C4 C5 . 1.3919(13) ?
C4 H4A . 0.9300 ?
C5 C6 . 1.3978(12) ?
C5 H5A . 0.9300 ?
C6 C7 . 1.5293(12) ?
C7 C11 . 1.5188(13) ?
C7 C8 . 1.5207(12) ?
C7 H7A . 0.9800 ?
C8 C9 . 1.3580(13) ?
C8 C14 . 1.4686(13) ?
C9 C18 . 1.5062(13) ?
C10 C11 . 1.3605(12) ?
C10 C19 . 1.5033(13) ?
C11 C16 . 1.4651(13) ?
C12 C13 . 1.5100(15) ?
C12 H12A . 0.9700 ?
C12 H12B . 0.9700 ?
C13 H13A . 0.9600 ?
C13 H13B . 0.9600 ?
C13 H13C . 0.9600 ?
C15 H15A . 0.9600 ?
C15 H15B . 0.9600 ?
C15 H15C . 0.9600 ?
C17 H17A . 0.9600 ?
C17 H17B . 0.9600 ?
C17 H17C . 0.9600 ?
C18 H18A . 0.9600 ?
C18 H18B . 0.9600 ?
C18 H18C . 0.9600 ?
C19 H19A . 0.9600 ?
C19 H19B . 0.9600 ?
C19 H19C . 0.9600 ?

loop_
_geom_hbond_atom_site_label_D
_geom_hbond_atom_site_label_H
_geom_hbond_atom_site_label_A
_geom_hbond_site_symmetry_A
_geom_hbond_distance_DH
_geom_hbond_distance_HA
_geom_hbond_distance_DA
_geom_hbond_angle_DHA
_geom_hbond_publ_flag
N1 H1N1 O4 1_655 0.854(15) 2.230(15) 3.0710(11) 168.0(13) yes
C4 H4A O1 2_565 0.93 2.58 3.5104(12) 174 yes
C15 H15A O1 1_645 0.96 2.60 3.5500(14) 172 yes
C19 H19B O4 1_655 0.96 2.57 3.4677(12) 155 yes

loop_
_geom_torsion_atom_site_label_1
_geom_torsion_atom_site_label_2
_geom_torsion_atom_site_label_3
_geom_torsion_atom_site_label_4
_geom_torsion_site_symmetry_1
_geom_torsion_site_symmetry_2
_geom_torsion_site_symmetry_3
_geom_torsion_site_symmetry_4
_geom_torsion
_geom_torsion_publ_flag
C6 C1 C2 C3 . . . . 0.06(16) ?
C12 O1 C3 C4 . . . . 171.89(9) ?
C12 O1 C3 C2 . . . . -7.98(14) ?
C1 C2 C3 O1 . . . . 178.41(9) ?
C1 C2 C3 C4 . . . . -1.46(15) ?
O1 C3 C4 C5 . . . . -178.70(9) ?
C2 C3 C4 C5 . . . . 1.18(15) ?
C3 C4 C5 C6 . . . . 0.51(15) ?
C2 C1 C6 C5 . . . . 1.58(15) ?
C2 C1 C6 C7 . . . . -177.17(9) ?
C4 C5 C6 C1 . . . . -1.86(15) ?
C4 C5 C6 C7 . . . . 176.86(9) ?
C1 C6 C7 C11 . . . . 51.88(11) ?
C5 C6 C7 C11 . . . . -126.81(9) ?
C1 C6 C7 C8 . . . . -71.27(11) ?
C5 C6 C7 C8 . . . . 110.05(10) ?
C11 C7 C8 C9 . . . . -24.86(12) ?
C6 C7 C8 C9 . . . . 97.74(10) ?
C11 C7 C8 C14 . . . . 158.81(8) ?
C6 C7 C8 C14 . . . . -78.58(10) ?
C14 C8 C9 N1 . . . . -177.70(8) ?
C7 C8 C9 N1 . . . . 6.43(13) ?
C14 C8 C9 C18 . . . . 0.95(16) ?
C7 C8 C9 C18 . . . . -174.92(9) ?
C10 N1 C9 C8 . . . . 14.15(14) ?
C10 N1 C9 C18 . . . . -164.68(8) ?
C9 N1 C10 C11 . . . . -12.56(14) ?
C9 N1 C10 C19 . . . . 167.12(9) ?
N1 C10 C11 C16 . . . . 176.37(8) ?
C19 C10 C11 C16 . . . . -3.25(16) ?
N1 C10 C11 C7 . . . . -9.52(13) ?
C19 C10 C11 C7 . . . . 170.86(9) ?
C8 C7 C11 C10 . . . . 26.43(12) ?
C6 C7 C11 C10 . . . . -96.98(10) ?
C8 C7 C11 C16 . . . . -158.87(8) ?
C6 C7 C11 C16 . . . . 77.72(10) ?
C3 O1 C12 C13 . . . . -176.21(9) ?
C15 O3 C14 O2 . . . . 2.92(14) ?
C15 O3 C14 C8 . . . . -175.86(8) ?
C9 C8 C14 O2 . . . . 176.04(10) ?
C7 C8 C14 O2 . . . . -7.83(14) ?
C9 C8 C14 O3 . . . . -5.20(14) ?
C7 C8 C14 O3 . . . . 170.92(8) ?
C17 O5 C16 O4 . . . . -3.79(13) ?
C17 O5 C16 C11 . . . . 175.00(8) ?
C10 C11 C16 O4 . . . . -175.82(9) ?
C7 C11 C16 O4 . . . . 9.75(13) ?
C10 C11 C16 O5 . . . . 5.42(14) ?
C7 C11 C16 O5 . . . . -169.02(8) ?

loop_
_cod_related_entry_id
_cod_related_entry_database
_cod_related_entry_code
1 ChemSpider 625928
